data_2204345
loop_
_publ_author_name
'Lerner, Hans-Wolfram'
'Bolte, Michael'

_publ_section_title
;
 Bis(acetylacetonato)dimethanolzinc(II)
;
_journal_issue 10
_journal_name_full 'Acta Crystallographica Section E'
_journal_page_first m1468
_journal_page_last m1469
_journal_paper_doi 10.1107/S1600536804022378
_journal_volume 60
_journal_year 2004
_chemical_formula_iupac '[Zn (C5 H7 O2) 2, (C H4 O) 2]'
_chemical_formula_moiety 'C12 H22 O6 Zn'
_chemical_formula_sum 'C12 H22 O6 Zn'
_chemical_formula_weight 327.67
_chemical_name_systematic ?
_space_group_IT_number 2
_symmetry_cell_setting triclinic
_symmetry_space_group_name_Hall '-P 1'
_symmetry_space_group_name_H-M 'P -1'
_atom_sites_solution_hydrogens geom
_atom_sites_solution_primary direct
_atom_sites_solution_secondary difmap
_audit_creation_method SHELXL-97
_cell_angle_alpha 69.184(10)
_cell_angle_beta 81.385(11)
_cell_angle_gamma 75.485(11)
_cell_formula_units_Z 1
_cell_length_a 5.2986(7)
_cell_length_b 7.4809(10)
_cell_length_c 10.4575(15)
_cell_measurement_reflns_used 23971
_cell_measurement_temperature 100(2)
_cell_measurement_theta_max 28.6
_cell_measurement_theta_min 3.9
_cell_volume 374.25(9)
_computing_cell_refinement X-AREA
_computing_data_collection 'X-AREA (Stoe & Cie, 2001)'
_computing_data_reduction X-AREA
_computing_molecular_graphics 'XP in SHELXTL-Plus (Sheldrick, 1991)'
_computing_publication_material 'SHELXL97 and PLATON (Spek, 2003)'
_computing_structure_refinement 'SHELXL97 (Sheldrick, 1997) '
_computing_structure_solution 'SHELXS97 (Sheldrick, 1997) '
_diffrn_ambient_temperature 100(2)
_diffrn_measured_fraction_theta_full 0.994
_diffrn_measured_fraction_theta_max 0.994
_diffrn_measurement_device_type 'STOE IPDS II two-circle-diffractometer'
_diffrn_measurement_method \w
_diffrn_radiation_monochromator graphite
_diffrn_radiation_source 'fine-focus sealed tube'
_diffrn_radiation_type MoK\a
_diffrn_radiation_wavelength 0.71073
_diffrn_reflns_av_R_equivalents 0.0451
_diffrn_reflns_av_sigmaI/netI 0.0266
_diffrn_reflns_limit_h_max 7
_diffrn_reflns_limit_h_min -7
_diffrn_reflns_limit_k_max 10
_diffrn_reflns_limit_k_min -10
_diffrn_reflns_limit_l_max 14
_diffrn_reflns_limit_l_min -14
_diffrn_reflns_number 8019
_diffrn_reflns_theta_full 29.51
_diffrn_reflns_theta_max 29.51
_diffrn_reflns_theta_min 3.98
_diffrn_standards_decay_% 0
_diffrn_standards_interval_time 0
_diffrn_standards_number 0
_exptl_absorpt_coefficient_mu 1.658
_exptl_absorpt_correction_T_max 0.698
_exptl_absorpt_correction_T_min 0.525
_exptl_absorpt_correction_type multi-scan
_exptl_absorpt_process_details '(MULABS; Spek, 1990; Blessing, 1995)'
_exptl_crystal_colour colourless
_exptl_crystal_density_diffrn 1.454
_exptl_crystal_density_method 'not measured'
_exptl_crystal_description block
_exptl_crystal_F_000 172
_exptl_crystal_size_max 0.43
_exptl_crystal_size_mid 0.23
_exptl_crystal_size_min 0.22
_refine_diff_density_max 0.475
_refine_diff_density_min -0.725
_refine_ls_extinction_coef 0.028(6)
_refine_ls_extinction_expression Fc^*^=kFc[1+0.001xFc^2^\l^3^/sin(2\q)]^-1/4^
_refine_ls_extinction_method SHELXL
_refine_ls_goodness_of_fit_ref 1.093
_refine_ls_hydrogen_treatment mixed
_refine_ls_matrix_type full
_refine_ls_number_parameters 96
_refine_ls_number_reflns 2077
_refine_ls_number_restraints 1
_refine_ls_restrained_S_all 1.093
_refine_ls_R_factor_all 0.0255
_refine_ls_R_factor_gt 0.0248
_refine_ls_shift/su_max 0.000
_refine_ls_shift/su_mean 0.000
_refine_ls_structure_factor_coef Fsqd
_refine_ls_weighting_details 'calc w = 1/[\s^2^(Fo^2^)+(0.0393P)^2^+0.0996P] where P = (Fo^2^+2Fc^2^)/3'
_refine_ls_weighting_scheme calc
_refine_ls_wR_factor_gt 0.0684
_refine_ls_wR_factor_ref 0.0688
_reflns_number_gt 2017
_reflns_number_total 2077
_reflns_threshold_expression I>2\s(I)
_cod_data_source_file hb6092.cif
_cod_data_source_block I
_cod_depositor_comments
;
The following automatic conversions were performed:
'_symmetry_cell_setting' value 'Triclinic' changed to 'triclinic'
according to '/home/saulius/struct/CIF-dictionaries/cif_core.dic'
dictionary named 'cif_core.dic' version 2.4.1 from 2010-06-29.

Automatic conversion script
Id: cif_fix_enum 1527 2010-12-29 10:47:43Z saulius 

The following automatic conversions were performed:

'_symmetry_cell_setting' value 'Triclinic' changed to 'triclinic'
according to /home/saulius/struct/CIF-dictionaries/cif_core.dic
dictionary named 'cif_core.dic' version 2.4.1 from 2010-06-29.

Automatic conversion script
Id: cif_fix_values 1715 2011-07-08 13:25:40Z adriana 
;
_cod_database_code 2204345
_cod_database_fobs_code 2204345

loop_
_symmetry_equiv_pos_as_xyz
'x, y, z'
'-x, -y, -z'

loop_
_atom_site_label
_atom_site_fract_x
_atom_site_fract_y
_atom_site_fract_z
_atom_site_U_iso_or_equiv
_atom_site_adp_type
_atom_site_calc_flag
_atom_site_refinement_flags
_atom_site_occupancy
_atom_site_type_symbol
Zn1 0.5000 0.5000 0.0000 0.01863(9) Uani d S 1 Zn
O1 0.65903(19) 0.32771(15) 0.18068(10) 0.0227(2) Uani d . 1 O
O2 0.17813(18) 0.61730(15) 0.10574(10) 0.02142(19) Uani d . 1 O
O3 0.29930(19) 0.28079(15) 0.00127(11) 0.0236(2) Uani d D 1 O
H3 0.154(3) 0.320(3) -0.030(2) 0.042(6) Uiso d D 1 H
C1 0.7381(3) 0.2049(2) 0.41554(15) 0.0285(3) Uani d . 1 C
H1A 0.7529 0.0691 0.4212 0.043 Uiso calc R 1 H
H1B 0.6537 0.2233 0.5013 0.043 Uiso calc R 1 H
H1C 0.9128 0.2337 0.4006 0.043 Uiso calc R 1 H
C2 0.5755(3) 0.3419(2) 0.29710(14) 0.0215(2) Uani d . 1 C
C3 0.3487(3) 0.4713(2) 0.32638(14) 0.0234(3) Uani d . 1 C
H3A 0.3180 0.4733 0.4178 0.028 Uiso calc R 1 H
C4 0.1646(3) 0.5974(2) 0.23274(14) 0.0207(2) Uani d . 1 C
C5 -0.0747(3) 0.7184(2) 0.28444(15) 0.0247(3) Uani d . 1 C
H5A -0.0933 0.8562 0.2269 0.037 Uiso calc R 1 H
H5B -0.0558 0.7051 0.3794 0.037 Uiso calc R 1 H
H5C -0.2301 0.6724 0.2805 0.037 Uiso calc R 1 H
C6 0.2964(3) 0.1029(2) 0.11373(17) 0.0297(3) Uani d . 1 C
H6A 0.4689 0.0518 0.1512 0.045 Uiso calc R 1 H
H6B 0.2537 0.0063 0.0818 0.045 Uiso calc R 1 H
H6C 0.1648 0.1286 0.1852 0.045 Uiso calc R 1 H

loop_
_atom_site_aniso_label
_atom_site_aniso_U_11
_atom_site_aniso_U_22
_atom_site_aniso_U_33
_atom_site_aniso_U_12
_atom_site_aniso_U_13
_atom_site_aniso_U_23
Zn1 0.01482(12) 0.02238(13) 0.01722(12) -0.00315(8) -0.00139(7) -0.00524(8)
O1 0.0201(4) 0.0264(5) 0.0189(4) -0.0022(4) -0.0034(3) -0.0053(4)
O2 0.0167(4) 0.0269(5) 0.0200(4) -0.0031(3) -0.0009(3) -0.0081(4)
O3 0.0181(4) 0.0240(5) 0.0277(5) -0.0049(4) -0.0049(4) -0.0058(4)
C1 0.0300(7) 0.0300(7) 0.0214(6) -0.0020(6) -0.0074(5) -0.0044(5)
C2 0.0220(6) 0.0228(6) 0.0196(6) -0.0080(5) -0.0041(5) -0.0036(5)
C3 0.0234(6) 0.0287(7) 0.0180(6) -0.0073(5) -0.0008(5) -0.0069(5)
C4 0.0183(5) 0.0234(6) 0.0221(6) -0.0081(5) 0.0011(5) -0.0079(5)
C5 0.0205(6) 0.0302(7) 0.0248(6) -0.0054(5) 0.0020(5) -0.0123(5)
C6 0.0280(7) 0.0244(6) 0.0338(8) -0.0058(5) -0.0030(6) -0.0057(6)

loop_
_atom_type_symbol
_atom_type_description
_atom_type_scat_dispersion_real
_atom_type_scat_dispersion_imag
_atom_type_scat_source
C C 0.0033 0.0016 'International Tables Vol C Tables 4.2.6.8 and 6.1.1.4'
H H 0.0000 0.0000 'International Tables Vol C Tables 4.2.6.8 and 6.1.1.4'
O O 0.0106 0.0060 'International Tables Vol C Tables 4.2.6.8 and 6.1.1.4'
Zn Zn 0.2839 1.4301 'International Tables Vol C Tables 4.2.6.8 and 6.1.1.4'

loop_
_geom_angle_atom_site_label_1
_geom_angle_atom_site_label_2
_geom_angle_atom_site_label_3
_geom_angle_site_symmetry_1
_geom_angle_site_symmetry_3
_geom_angle
_geom_angle_publ_flag
O1 Zn1 O1 2_665 . 180.0 ?
O1 Zn1 O2 2_665 . 89.96(4) y
O1 Zn1 O2 . . 90.04(4) y
O1 Zn1 O2 2_665 2_665 90.04(4) ?
O1 Zn1 O2 . 2_665 89.96(4) ?
O2 Zn1 O2 . 2_665 180.0 ?
O1 Zn1 O3 2_665 2_665 92.17(4) ?
O1 Zn1 O3 . 2_665 87.83(4) ?
O2 Zn1 O3 . 2_665 90.47(4) y
O2 Zn1 O3 2_665 2_665 89.53(4) ?
O1 Zn1 O3 2_665 . 87.83(4) y
O1 Zn1 O3 . . 92.17(4) y
O2 Zn1 O3 . . 89.53(4) y
O2 Zn1 O3 2_665 . 90.47(4) ?
O3 Zn1 O3 2_665 . 180.0 ?
C2 O1 Zn1 . . 125.64(9) ?
C4 O2 Zn1 . . 125.00(9) ?
C6 O3 Zn1 . . 123.26(9) ?
C6 O3 H3 . . 108.0(17) ?
Zn1 O3 H3 . . 117.1(17) ?
C2 C1 H1A . . 109.5 ?
C2 C1 H1B . . 109.5 ?
H1A C1 H1B . . 109.5 ?
C2 C1 H1C . . 109.5 ?
H1A C1 H1C . . 109.5 ?
H1B C1 H1C . . 109.5 ?
O1 C2 C3 . . 126.42(12) ?
O1 C2 C1 . . 115.76(12) ?
C3 C2 C1 . . 117.82(12) ?
C4 C3 C2 . . 125.92(13) ?
C4 C3 H3A . . 117.0 ?
C2 C3 H3A . . 117.0 ?
O2 C4 C3 . . 125.44(13) ?
O2 C4 C5 . . 116.01(12) ?
C3 C4 C5 . . 118.53(12) ?
C4 C5 H5A . . 109.5 ?
C4 C5 H5B . . 109.5 ?
H5A C5 H5B . . 109.5 ?
C4 C5 H5C . . 109.5 ?
H5A C5 H5C . . 109.5 ?
H5B C5 H5C . . 109.5 ?
O3 C6 H6A . . 109.5 ?
O3 C6 H6B . . 109.5 ?
H6A C6 H6B . . 109.5 ?
O3 C6 H6C . . 109.5 ?
H6A C6 H6C . . 109.5 ?
H6B C6 H6C . . 109.5 ?

loop_
_geom_bond_atom_site_label_1
_geom_bond_atom_site_label_2
_geom_bond_site_symmetry_2
_geom_bond_distance
_geom_bond_publ_flag
Zn1 O1 2_665 2.0354(10) ?
Zn1 O1 . 2.0355(10) y
Zn1 O2 . 2.0678(10) y
Zn1 O2 2_665 2.0678(10) ?
Zn1 O3 2_665 2.1621(10) ?
Zn1 O3 . 2.1621(10) y
O1 C2 . 1.2633(17) n
O2 C4 . 1.2758(16) n
O3 C6 . 1.4308(18) n
O3 H3 . 0.826(10) ?
C1 C2 . 1.5171(19) ?
C1 H1A . 0.9800 ?
C1 H1B . 0.9800 ?
C1 H1C . 0.9800 ?
C2 C3 . 1.412(2) n
C3 C4 . 1.4033(19) n
C3 H3A . 0.9500 ?
C4 C5 . 1.5121(19) ?
C5 H5A . 0.9800 ?
C5 H5B . 0.9800 ?
C5 H5C . 0.9800 ?
C6 H6A . 0.9800 ?
C6 H6B . 0.9800 ?
C6 H6C . 0.9800 ?

loop_
_geom_hbond_atom_site_label_D
_geom_hbond_atom_site_label_H
_geom_hbond_atom_site_label_A
_geom_hbond_site_symmetry_A
_geom_hbond_distance_DH
_geom_hbond_distance_HA
_geom_hbond_distance_DA
_geom_hbond_angle_DHA
O3 H3 O2 2_565 0.826(10) 1.918(10) 2.7401(14) 173(2)

loop_
_geom_torsion_atom_site_label_1
_geom_torsion_atom_site_label_2
_geom_torsion_atom_site_label_3
_geom_torsion_atom_site_label_4
_geom_torsion_site_symmetry_1
_geom_torsion
O2 Zn1 O1 C2 . -10.25(11)
O2 Zn1 O1 C2 2_665 169.75(11)
O3 Zn1 O1 C2 2_665 80.22(11)
O3 Zn1 O1 C2 . -99.78(11)
O1 Zn1 O2 C4 2_665 -166.98(11)
O1 Zn1 O2 C4 . 13.02(11)
O3 Zn1 O2 C4 2_665 -74.81(11)
O3 Zn1 O2 C4 . 105.19(11)
O1 Zn1 O3 C6 2_665 -174.15(11)
O1 Zn1 O3 C6 . 5.85(11)
O2 Zn1 O3 C6 . -84.17(11)
O2 Zn1 O3 C6 2_665 95.83(11)
Zn1 O1 C2 C3 . 3.8(2)
Zn1 O1 C2 C1 . -176.16(9)
O1 C2 C3 C4 . 5.2(2)
C1 C2 C3 C4 . -174.86(13)
Zn1 O2 C4 C3 . -9.52(19)
Zn1 O2 C4 C5 . 171.79(9)
C2 C3 C4 O2 . -1.8(2)
C2 C3 C4 C5 . 176.82(13)
